data_7202042
loop_
_publ_author_name
'Han, Yin-Feng'
'Zhou, Xin-Hui'
'Zheng, You-Xuan'
'Shen, Zhen'
'Song, You'
'You, Xiao-Zeng'

_publ_section_title
;
 Syntheses, structures, photoluminescence, and magnetic properties of
 nanoporous 3D lanthanide coordination polymers with
 4,4&#x2032;-biphenyldicarboxylate ligand
;
_journal_issue 9
_journal_name_full CrystEngComm
_journal_page_first 1237
_journal_paper_doi 10.1039/b803168a
_journal_volume 10
_journal_year 2008
_chemical_absolute_configuration rmad
_chemical_formula_moiety 'C22 H14 Ce O8'
_chemical_formula_sum 'C22 H14 Ce O8'
_chemical_formula_weight 546.45
_chemical_name_systematic
;
?
;
_space_group_IT_number 5
_symmetry_cell_setting monoclinic
_symmetry_space_group_name_Hall 'C 2y'
_symmetry_space_group_name_H-M 'C 1 2 1'
_atom_sites_solution_hydrogens geom
_atom_sites_solution_primary direct
_atom_sites_solution_secondary difmap
_audit_creation_method SHELXL-97
_cell_angle_alpha 90.00
_cell_angle_beta 116.141(7)
_cell_angle_gamma 90.00
_cell_formula_units_Z 4
_cell_length_a 28.912(8)
_cell_length_b 8.789(2)
_cell_length_c 14.257(4)
_cell_measurement_reflns_used 5655
_cell_measurement_temperature 293(2)
_cell_measurement_theta_max 28.38
_cell_measurement_theta_min 2.16
_cell_volume 3252.2(15)
_computing_cell_refinement 'Bruker SMART'
_computing_data_collection 'Bruker SMART'
_computing_data_reduction 'Bruker SAINT'
_computing_molecular_graphics 'Bruker SHELXTL'
_computing_publication_material 'Bruker SHELXTL'
_computing_structure_refinement 'SHELXL-97 (Sheldrick, 1997)'
_computing_structure_solution 'SHELXS-97 (Sheldrick, 1990)'
_diffrn_ambient_temperature 293(2)
_diffrn_measured_fraction_theta_full 0.994
_diffrn_measured_fraction_theta_max 0.994
_diffrn_radiation_monochromator graphite
_diffrn_radiation_source 'fine-focus sealed tube'
_diffrn_radiation_type MoK\a
_diffrn_radiation_wavelength 0.71073
_diffrn_reflns_av_R_equivalents 0.0732
_diffrn_reflns_av_sigmaI/netI 0.0579
_diffrn_reflns_limit_h_max 28
_diffrn_reflns_limit_h_min -34
_diffrn_reflns_limit_k_max 8
_diffrn_reflns_limit_k_min -10
_diffrn_reflns_limit_l_max 16
_diffrn_reflns_limit_l_min -16
_diffrn_reflns_number 8074
_diffrn_reflns_theta_full 25.00
_diffrn_reflns_theta_max 25.00
_diffrn_reflns_theta_min 2.45
_exptl_absorpt_coefficient_mu 1.429
_exptl_absorpt_correction_T_max 0.7829
_exptl_absorpt_correction_T_min 0.7254
_exptl_absorpt_correction_type multi-scan
_exptl_absorpt_process_details 'SADABS; Bruker(2000)'
_exptl_crystal_colour cololess
_exptl_crystal_density_diffrn 1.116
_exptl_crystal_density_method 'not measured'
_exptl_crystal_description block
_exptl_crystal_F_000 1072
_exptl_crystal_size_max 0.24
_exptl_crystal_size_mid 0.20
_exptl_crystal_size_min 0.18
_platon_squeeze_details
;
A. L. Spek, PLATON, a multipurpose crystallographic tool,
Utrecht University, Utrecht,
The Netherlands, 2001.
;
_refine_diff_density_max 1.863
_refine_diff_density_min -1.551
_refine_diff_density_rms 0.241
_refine_ls_abs_structure_details 'Flack H D (1983), Acta Cryst. A39, 876-881'
_refine_ls_abs_structure_Flack 0.50(5)
_refine_ls_extinction_method none
_refine_ls_goodness_of_fit_ref 1.133
_refine_ls_hydrogen_treatment constr
_refine_ls_matrix_type full
_refine_ls_number_parameters 281
_refine_ls_number_reflns 4417
_refine_ls_number_restraints 32
_refine_ls_restrained_S_all 1.157
_refine_ls_R_factor_all 0.0648
_refine_ls_R_factor_gt 0.0629
_refine_ls_shift/su_max 0.012
_refine_ls_shift/su_mean 0.000
_refine_ls_structure_factor_coef Fsqd
_refine_ls_weighting_details 'calc w=1/[\s^2^(Fo^2^)+(0.1329P)^2^+9.2565P] where P=(Fo^2^+2Fc^2^)/3'
_refine_ls_weighting_scheme calc
_refine_ls_wR_factor_gt 0.1838
_refine_ls_wR_factor_ref 0.1855
_reflns_number_gt 4180
_reflns_number_total 4417
_reflns_threshold_expression >2sigma(I)
_cod_data_source_file b803168a.txt
_cod_data_source_block 4
_cod_depositor_comments
;
The following automatic conversions were performed:
'_symmetry_cell_setting' value 'Monoclinic' changed to 'monoclinic'
according to '/home/saulius/struct/CIF-dictionaries/cif_core.dic'
dictionary named 'cif_core.dic' version 2.4.1 from 2010-06-29.

Automatic conversion script
Id: cif_fix_enum 1527 2010-12-29 10:47:43Z saulius 
;
_cod_original_cell_volume 3252.2(14)
_cod_original_sg_symbol_H-M c2
_cod_database_code 7202042

loop_
_symmetry_equiv_pos_as_xyz
'x, y, z'
'-x, y, -z'
'x+1/2, y+1/2, z'
'-x+1/2, y+1/2, -z'

loop_
_atom_site_label
_atom_site_type_symbol
_atom_site_fract_x
_atom_site_fract_y
_atom_site_fract_z
_atom_site_U_iso_or_equiv
_atom_site_adp_type
_atom_site_occupancy
_atom_site_symmetry_multiplicity
_atom_site_calc_flag
_atom_site_refinement_flags
_atom_site_disorder_assembly
_atom_site_disorder_group
Ce1 Ce 0.226731(15) 0.73188(15) -0.00501(3) 0.0235(2) Uani 1 1 d U . .
C1 C 0.2131(5) 0.4086(15) 0.1328(10) 0.036(3) Uani 1 1 d . . .
C2 C 0.2066(5) 0.4097(14) 0.2319(9) 0.033(3) Uani 1 1 d . . .
C3 C 0.1806(5) 0.5314(15) 0.2498(10) 0.038(3) Uani 1 1 d . . .
H3 H 0.1664 0.6088 0.2009 0.046 Uiso 1 1 calc R . .
C4 C 0.1765(5) 0.5326(15) 0.3460(9) 0.043(3) Uani 1 1 d . . .
H4 H 0.1595 0.6127 0.3602 0.051 Uiso 1 1 calc R . .
C5 C 0.1971(5) 0.4178(15) 0.4183(10) 0.041(3) Uani 1 1 d . . .
C6 C 0.2205(7) 0.2961(19) 0.3962(12) 0.059(4) Uani 1 1 d . . .
H6 H 0.2334 0.2158 0.4431 0.070 Uiso 1 1 calc R . .
C7 C 0.2245(7) 0.2950(18) 0.3018(11) 0.055(4) Uani 1 1 d . . .
H7 H 0.2401 0.2122 0.2867 0.066 Uiso 1 1 calc R . .
C8 C 0.1951(5) 0.4278(15) 0.5225(9) 0.040(3) Uani 1 1 d . . .
C9 C 0.1552(5) 0.5097(17) 0.5291(9) 0.040(3) Uani 1 1 d . . .
H9 H 0.1284 0.5493 0.4693 0.048 Uiso 1 1 calc R . .
C10 C 0.1563(5) 0.5316(16) 0.6301(9) 0.040(3) Uani 1 1 d . . .
H10 H 0.1304 0.5873 0.6364 0.047 Uiso 1 1 calc R . .
C11 C 0.1949(5) 0.4709(14) 0.7155(9) 0.031(2) Uani 1 1 d . . .
C12 C 0.2320(6) 0.3811(18) 0.7063(10) 0.047(3) Uani 1 1 d . . .
H12 H 0.2565 0.3315 0.7646 0.056 Uiso 1 1 calc R . .
C13 C 0.2325(6) 0.3651(17) 0.6094(11) 0.047(3) Uani 1 1 d . . .
H13 H 0.2589 0.3106 0.6045 0.056 Uiso 1 1 calc R . .
C14 C 0.1991(4) 0.5122(14) 0.8228(9) 0.029(2) Uani 1 1 d . . .
C15 C 0.3354(4) 0.5553(13) 0.1666(9) 0.030(2) Uani 1 1 d . . .
C16 C 0.3835(5) 0.5578(16) 0.2657(10) 0.041(3) Uani 1 1 d . . .
C17 C 0.4057(6) 0.6901(17) 0.3142(12) 0.066(5) Uani 1 1 d . . .
H17 H 0.3894 0.7812 0.2847 0.080 Uiso 1 1 calc R . .
C18 C 0.4506(7) 0.696(3) 0.4038(15) 0.080(5) Uani 1 1 d U . .
H18 H 0.4650 0.7889 0.4334 0.096 Uiso 1 1 calc R . .
C19 C 0.4758(5) 0.5536(18) 0.4523(11) 0.053(4) Uani 1 1 d . . .
C20 C 0.4552(6) 0.4260(17) 0.3989(14) 0.074(6) Uani 1 1 d . . .
H20 H 0.4730 0.3350 0.4228 0.089 Uiso 1 1 calc R . .
C21 C 0.4087(6) 0.4232(17) 0.3095(12) 0.065(5) Uani 1 1 d . . .
H21 H 0.3943 0.3306 0.2789 0.078 Uiso 1 1 calc R . .
C22 C 0.1455(6) 0.9563(15) 0.0522(14) 0.064(3) Uani 1 1 d DU . .
H22 H 0.1713 1.0300 0.0751 0.077 Uiso 1 1 calc R . .
O1 O 0.2072(4) 0.5307(10) 0.0854(7) 0.039(2) Uani 1 1 d . . .
O2 O 0.2241(4) 0.2852(10) 0.1035(7) 0.047(2) Uani 1 1 d . . .
O3 O 0.2383(3) 0.4707(10) 0.9024(6) 0.0303(18) Uani 1 1 d . . .
O4 O 0.1659(3) 0.5966(11) 0.8283(7) 0.0354(19) Uani 1 1 d . . .
O5 O 0.3132(3) 0.6781(11) 0.1310(7) 0.051(2) Uani 1 1 d . . .
O6 O 0.3195(4) 0.4317(13) 0.1228(9) 0.054(3) Uani 1 1 d . . .
O7 O 0.1582(4) 0.8237(12) 0.0439(9) 0.060(2) Uani 1 1 d DU . .
O8 O 0.0991(5) 0.9995(19) 0.0314(13) 0.104(3) Uani 1 1 d DU . .
H8 H 0.0818 1.0039 -0.0329 0.156 Uiso 1 1 d R . .

loop_
_atom_site_aniso_label
_atom_site_aniso_U_11
_atom_site_aniso_U_22
_atom_site_aniso_U_33
_atom_site_aniso_U_23
_atom_site_aniso_U_13
_atom_site_aniso_U_12
Ce1 0.0265(3) 0.0251(3) 0.0164(3) 0.0012(3) 0.0073(2) 0.0007(4)
C1 0.043(6) 0.036(7) 0.043(7) -0.004(6) 0.032(6) -0.001(6)
C2 0.052(7) 0.030(6) 0.020(6) 0.002(5) 0.018(5) -0.001(5)
C3 0.057(7) 0.040(7) 0.031(7) 0.005(6) 0.031(6) 0.004(6)
C4 0.069(8) 0.044(8) 0.027(6) -0.001(6) 0.032(6) 0.021(7)
C5 0.065(8) 0.033(7) 0.032(7) -0.007(6) 0.029(6) 0.003(6)
C6 0.095(12) 0.049(8) 0.047(9) 0.018(7) 0.045(9) 0.027(8)
C7 0.090(11) 0.044(8) 0.047(8) -0.003(7) 0.045(8) 0.018(8)
C8 0.064(8) 0.035(7) 0.024(6) 0.001(5) 0.021(6) 0.004(6)
C9 0.045(6) 0.062(9) 0.018(6) -0.003(6) 0.017(5) 0.002(6)
C10 0.053(7) 0.047(8) 0.022(6) 0.000(5) 0.019(5) 0.010(6)
C11 0.045(6) 0.032(6) 0.020(5) -0.005(5) 0.016(5) -0.005(5)
C12 0.057(8) 0.056(9) 0.026(7) 0.013(6) 0.018(6) 0.019(7)
C13 0.062(8) 0.046(8) 0.040(8) 0.001(6) 0.029(7) 0.017(7)
C14 0.035(6) 0.030(6) 0.017(5) 0.001(5) 0.007(5) -0.002(5)
C15 0.029(5) 0.023(6) 0.029(6) -0.008(5) 0.005(5) -0.004(5)
C16 0.038(6) 0.035(7) 0.030(7) -0.001(6) -0.004(5) -0.001(6)
C17 0.069(9) 0.032(9) 0.050(9) -0.001(6) -0.017(7) 0.013(6)
C18 0.080(5) 0.079(5) 0.080(5) 0.0000(10) 0.034(2) 0.0000(10)
C19 0.049(8) 0.042(8) 0.040(8) 0.006(7) -0.007(6) 0.010(7)
C20 0.070(10) 0.020(7) 0.066(10) 0.006(7) -0.031(8) 0.008(7)
C21 0.067(10) 0.029(8) 0.052(9) -0.014(7) -0.016(8) -0.008(7)
C22 0.065(3) 0.064(3) 0.065(3) -0.0012(10) 0.0290(16) 0.0010(10)
O1 0.058(5) 0.035(5) 0.039(5) 0.015(4) 0.036(4) 0.015(4)
O2 0.073(6) 0.044(6) 0.044(5) -0.006(4) 0.043(5) -0.004(4)
O3 0.031(4) 0.034(5) 0.022(4) 0.002(4) 0.008(3) 0.009(3)
O4 0.037(4) 0.044(6) 0.025(4) -0.014(4) 0.013(4) 0.000(4)
O5 0.047(5) 0.038(5) 0.043(5) 0.007(4) -0.003(4) 0.001(4)
O6 0.038(5) 0.045(7) 0.048(6) 0.003(5) -0.009(5) -0.004(5)
O7 0.060(2) 0.061(2) 0.061(2) -0.0002(10) 0.0277(14) -0.0007(10)
O8 0.102(3) 0.104(3) 0.106(4) -0.0013(10) 0.0458(17) 0.0030(10)

loop_
_atom_type_symbol
_atom_type_description
_atom_type_scat_dispersion_real
_atom_type_scat_dispersion_imag
_atom_type_scat_source
C C 0.0033 0.0016 'International Tables Vol C Tables 4.2.6.8 and 6.1.1.4'
H H 0.0000 0.0000 'International Tables Vol C Tables 4.2.6.8 and 6.1.1.4'
O O 0.0106 0.0060 'International Tables Vol C Tables 4.2.6.8 and 6.1.1.4'
Ce Ce -0.2486 2.6331 'International Tables Vol C Tables 4.2.6.8 and 6.1.1.4'

loop_
_geom_angle_atom_site_label_1
_geom_angle_atom_site_label_2
_geom_angle_atom_site_label_3
_geom_angle
_geom_angle_site_symmetry_1
_geom_angle_site_symmetry_3
_geom_angle_publ_flag
O6 Ce1 O1 136.8(3) 4 . ?
O6 Ce1 O5 139.5(3) 4 . ?
O1 Ce1 O5 80.3(3) . . ?
O6 Ce1 O2 75.1(4) 4 4 ?
O1 Ce1 O2 141.7(3) . 4 ?
O5 Ce1 O2 80.9(4) . 4 ?
O6 Ce1 O3 75.6(3) 4 4_556 ?
O1 Ce1 O3 115.8(3) . 4_556 ?
O5 Ce1 O3 71.9(3) . 4_556 ?
O2 Ce1 O3 89.3(3) 4 4_556 ?
O6 Ce1 O7 72.1(4) 4 . ?
O1 Ce1 O7 71.7(3) . . ?
O5 Ce1 O7 120.0(4) . . ?
O2 Ce1 O7 146.1(4) 4 . ?
O3 Ce1 O7 74.5(3) 4_556 . ?
O6 Ce1 O4 75.2(4) 4 1_554 ?
O1 Ce1 O4 85.9(3) . 1_554 ?
O5 Ce1 O4 134.1(3) . 1_554 ?
O2 Ce1 O4 83.7(3) 4 1_554 ?
O3 Ce1 O4 150.8(3) 4_556 1_554 ?
O7 Ce1 O4 96.0(3) . 1_554 ?
O6 Ce1 O3 115.2(3) 4 1_554 ?
O1 Ce1 O3 75.4(3) . 1_554 ?
O5 Ce1 O3 85.5(3) . 1_554 ?
O2 Ce1 O3 70.1(3) 4 1_554 ?
O3 Ce1 O3 151.66(5) 4_556 1_554 ?
O7 Ce1 O3 133.0(3) . 1_554 ?
O4 Ce1 O3 48.6(3) 1_554 1_554 ?
O6 Ce1 C14 91.9(3) 4 1_554 ?
O1 Ce1 C14 85.6(3) . 1_554 ?
O5 Ce1 C14 110.0(3) . 1_554 ?
O2 Ce1 C14 70.1(3) 4 1_554 ?
O3 Ce1 C14 158.2(3) 4_556 1_554 ?
O7 Ce1 C14 119.0(3) . 1_554 ?
O4 Ce1 C14 24.8(3) 1_554 1_554 ?
O3 Ce1 C14 25.2(3) 1_554 1_554 ?
O1 C1 O2 124.3(11) . . ?
O1 C1 C2 117.5(10) . . ?
O2 C1 C2 118.2(11) . . ?
C7 C2 C3 120.0(11) . . ?
C7 C2 C1 121.5(11) . . ?
C3 C2 C1 118.5(11) . . ?
C2 C3 C4 117.5(11) . . ?
C2 C3 H3 121.3 . . ?
C4 C3 H3 121.3 . . ?
C5 C4 C3 121.5(11) . . ?
C5 C4 H4 119.3 . . ?
C3 C4 H4 119.3 . . ?
C6 C5 C4 119.6(11) . . ?
C6 C5 C8 120.3(12) . . ?
C4 C5 C8 120.1(10) . . ?
C5 C6 C7 118.9(14) . . ?
C5 C6 H6 120.6 . . ?
C7 C6 H6 120.6 . . ?
C2 C7 C6 122.5(13) . . ?
C2 C7 H7 118.7 . . ?
C6 C7 H7 118.7 . . ?
C13 C8 C9 119.9(11) . . ?
C13 C8 C5 121.0(12) . . ?
C9 C8 C5 119.0(11) . . ?
C8 C9 C10 118.7(12) . . ?
C8 C9 H9 120.6 . . ?
C10 C9 H9 120.6 . . ?
C11 C10 C9 119.7(11) . . ?
C11 C10 H10 120.2 . . ?
C9 C10 H10 120.2 . . ?
C10 C11 C12 120.6(10) . . ?
C10 C11 C14 118.7(10) . . ?
C12 C11 C14 120.6(11) . . ?
C11 C12 C13 119.9(12) . . ?
C11 C12 H12 120.1 . . ?
C13 C12 H12 120.1 . . ?
C8 C13 C12 120.9(12) . . ?
C8 C13 H13 119.5 . . ?
C12 C13 H13 119.5 . . ?
O4 C14 O3 122.1(11) . . ?
O4 C14 C11 118.9(10) . . ?
O3 C14 C11 118.6(10) . . ?
O4 C14 Ce1 59.3(6) . 1_556 ?
O3 C14 Ce1 68.3(6) . 1_556 ?
C11 C14 Ce1 149.9(8) . 1_556 ?
O6 C15 O5 123.1(11) . . ?
O6 C15 C16 118.5(11) . . ?
O5 C15 C16 118.3(11) . . ?
C17 C16 C21 117.7(11) . . ?
C17 C16 C15 122.1(12) . . ?
C21 C16 C15 120.2(12) . . ?
C16 C17 C18 123.3(15) . . ?
C16 C17 H17 118.4 . . ?
C18 C17 H17 118.4 . . ?
C17 C18 C19 118.9(17) . . ?
C17 C18 H18 120.6 . . ?
C19 C18 H18 120.6 . . ?
C20 C19 C19 122.2(9) . 2_656 ?
C20 C19 C18 116.4(13) . . ?
C19 C19 C18 121.0(10) 2_656 . ?
C19 C20 C21 123.0(14) . . ?
C19 C20 H20 118.5 . . ?
C21 C20 H20 118.5 . . ?
C16 C21 C20 120.2(13) . . ?
C16 C21 H21 119.9 . . ?
C20 C21 H21 119.9 . . ?
O7 C22 O8 124.8(16) . . ?
O7 C22 H22 117.6 . . ?
O8 C22 H22 117.6 . . ?
C1 O1 Ce1 157.4(7) . . ?
C1 O2 Ce1 130.8(8) . 4_545 ?
C14 O3 Ce1 138.1(8) . 4_546 ?
C14 O3 Ce1 86.5(7) . 1_556 ?
Ce1 O3 Ce1 121.6(3) 4_546 1_556 ?
C14 O4 Ce1 95.9(7) . 1_556 ?
C15 O5 Ce1 131.0(8) . . ?
C15 O6 Ce1 165.6(9) . 4_545 ?
C22 O7 Ce1 129.1(10) . . ?
C22 O8 H8 109.0 . . ?

loop_
_geom_bond_atom_site_label_1
_geom_bond_atom_site_label_2
_geom_bond_distance
_geom_bond_site_symmetry_2
_geom_bond_publ_flag
Ce1 O6 2.391(11) 4 ?
Ce1 O1 2.397(8) . ?
Ce1 O5 2.441(8) . ?
Ce1 O2 2.445(8) 4 ?
Ce1 O3 2.503(9) 4_556 ?
Ce1 O7 2.506(10) . ?
Ce1 O4 2.543(8) 1_554 ?
Ce1 O3 2.740(9) 1_554 ?
Ce1 C14 2.943(12) 1_554 ?
C1 O1 1.239(15) . ?
C1 O2 1.252(15) . ?
C1 C2 1.506(15) . ?
C2 C7 1.350(19) . ?
C2 C3 1.395(17) . ?
C3 C4 1.428(15) . ?
C3 H3 0.9300 . ?
C4 C5 1.376(18) . ?
C4 H4 0.9300 . ?
C5 C6 1.37(2) . ?
C5 C8 1.515(16) . ?
C6 C7 1.400(18) . ?
C6 H6 0.9300 . ?
C7 H7 0.9300 . ?
C8 C13 1.350(19) . ?
C8 C9 1.399(18) . ?
C9 C10 1.439(15) . ?
C9 H9 0.9300 . ?
C10 C11 1.348(17) . ?
C10 H10 0.9300 . ?
C11 C12 1.383(18) . ?
C11 C14 1.525(15) . ?
C12 C13 1.396(18) . ?
C12 H12 0.9300 . ?
C13 H13 0.9300 . ?
C14 O4 1.241(15) . ?
C14 O3 1.254(14) . ?
C14 Ce1 2.943(12) 1_556 ?
C15 O6 1.235(16) . ?
C15 O5 1.244(15) . ?
C15 C16 1.484(16) . ?
C16 C17 1.36(2) . ?
C16 C21 1.39(2) . ?
C17 C18 1.36(2) . ?
C17 H17 0.9300 . ?
C18 C19 1.46(2) . ?
C18 H18 0.9300 . ?
C19 C20 1.34(2) . ?
C19 C19 1.46(3) 2_656 ?
C20 C21 1.388(19) . ?
C20 H20 0.9300 . ?
C21 H21 0.9300 . ?
C22 O7 1.242(9) . ?
C22 O8 1.298(5) . ?
C22 H22 0.9300 . ?
O2 Ce1 2.445(8) 4_545 ?
O3 Ce1 2.503(9) 4_546 ?
O3 Ce1 2.740(9) 1_556 ?
O4 Ce1 2.543(8) 1_556 ?
O6 Ce1 2.391(11) 4_545 ?
O8 H8 0.8298 . ?

loop_
_platon_squeeze_void_nr
_platon_squeeze_void_average_x
_platon_squeeze_void_average_y
_platon_squeeze_void_average_z
_platon_squeeze_void_volume
_platon_squeeze_void_count_electrons
1 0.000 0.079 0.414 762 49
2 0.500 0.028 0.501 762 49
